data_7004814
loop_
_publ_author_name
'Scott, Lauren E.'
'Page, Brent D. G.'
'Patrick, Brian O.'
'Orvig, Chris'

_publ_section_title
;
 Altering pyridinone N-substituents to optimise activity as potential
 prodrugs for Alzheimer's disease
;
_journal_issue 45
_journal_name_full 'Dalton Transactions'
_journal_page_first 6364
_journal_page_last 6367
_journal_paper_doi 10.1039/b815404j
_journal_year 2008
_chemical_formula_sum 'C14 H14 Cl3 N O2'
_chemical_formula_weight 334.61
_chemical_name_systematic
;
?
;
_space_group_IT_number 14
_symmetry_cell_setting monoclinic
_symmetry_space_group_name_Hall '-P 2ybc'
_symmetry_space_group_name_H-M 'P 1 21/c 1'
_atom_sites_solution_hydrogens geom
_atom_sites_solution_primary direct
_atom_sites_solution_secondary difmap
_audit_creation_method SHELXL-97
_cell_angle_alpha 90.00
_cell_angle_beta 107.760(6)
_cell_angle_gamma 90.00
_cell_formula_units_Z 4
_cell_length_a 11.7981(13)
_cell_length_b 10.8093(13)
_cell_length_c 12.5786(15)
_cell_measurement_reflns_used 6917
_cell_measurement_temperature 173(2)
_cell_measurement_theta_max 27.71
_cell_measurement_theta_min 2.80
_cell_volume 1527.7(3)
_computing_structure_refinement 'SHELXL-97 (Sheldrick, 1997)'
_diffrn_ambient_temperature 173(2)
_diffrn_measured_fraction_theta_full 0.993
_diffrn_measured_fraction_theta_max 0.993
_diffrn_measurement_device_type 'Bruker X8 APEX II'
_diffrn_measurement_method 'area detector'
_diffrn_radiation_monochromator graphite
_diffrn_radiation_source 'fine-focus sealed tube'
_diffrn_radiation_type MoK\a
_diffrn_radiation_wavelength 0.71073
_diffrn_reflns_av_R_equivalents 0.0247
_diffrn_reflns_av_sigmaI/netI 0.0258
_diffrn_reflns_limit_h_max 15
_diffrn_reflns_limit_h_min -15
_diffrn_reflns_limit_k_max 12
_diffrn_reflns_limit_k_min -14
_diffrn_reflns_limit_l_max 15
_diffrn_reflns_limit_l_min -16
_diffrn_reflns_number 16003
_diffrn_reflns_theta_full 28.01
_diffrn_reflns_theta_max 28.01
_diffrn_reflns_theta_min 2.54
_exptl_absorpt_coefficient_mu 0.599
_exptl_absorpt_correction_T_max 0.953
_exptl_absorpt_correction_T_min 0.796
_exptl_absorpt_correction_type multi-scan
_exptl_absorpt_process_details 'SADABS (Bruker Nonius, 2003)'
_exptl_crystal_colour colourless
_exptl_crystal_density_diffrn 1.455
_exptl_crystal_density_method 'not measured'
_exptl_crystal_description plate
_exptl_crystal_F_000 688
_exptl_crystal_size_max 0.54
_exptl_crystal_size_mid 0.24
_exptl_crystal_size_min 0.08
_refine_diff_density_max 0.718
_refine_diff_density_min -0.572
_refine_diff_density_rms 0.052
_refine_ls_extinction_method none
_refine_ls_goodness_of_fit_ref 1.035
_refine_ls_hydrogen_treatment mixed
_refine_ls_matrix_type full
_refine_ls_number_parameters 186
_refine_ls_number_reflns 3665
_refine_ls_number_restraints 0
_refine_ls_restrained_S_all 1.035
_refine_ls_R_factor_all 0.0677
_refine_ls_R_factor_gt 0.0449
_refine_ls_shift/su_max 0.002
_refine_ls_shift/su_mean 0.000
_refine_ls_structure_factor_coef Fsqd
_refine_ls_weighting_details 'calc w=1/[\s^2^(Fo^2^)+(0.0370P)^2^+1.3583P] where P=(Fo^2^+2Fc^2^)/3'
_refine_ls_weighting_scheme calc
_refine_ls_wR_factor_gt 0.0975
_refine_ls_wR_factor_ref 0.1099
_reflns_number_gt 2742
_reflns_number_total 3665
_reflns_threshold_expression >2sigma(I)
_cod_data_source_file b815404j.txt
_cod_data_source_block co348
_cod_original_sg_symbol_H-M 'P 21/c'
_cod_database_code 7004814

loop_
_symmetry_equiv_pos_as_xyz
'x, y, z'
'-x, y+1/2, -z+1/2'
'-x, -y, -z'
'x, -y-1/2, z-1/2'

loop_
_atom_site_label
_atom_site_type_symbol
_atom_site_fract_x
_atom_site_fract_y
_atom_site_fract_z
_atom_site_U_iso_or_equiv
_atom_site_adp_type
_atom_site_occupancy
_atom_site_symmetry_multiplicity
_atom_site_calc_flag
_atom_site_refinement_flags
_atom_site_disorder_assembly
_atom_site_disorder_group
C1 C 0.20362(18) 0.0996(2) 0.17490(18) 0.0337(5) Uani 1 1 d . . .
H1A H 0.1954 0.0558 0.2404 0.050 Uiso 1 1 calc R . .
H1B H 0.1824 0.0439 0.1104 0.050 Uiso 1 1 calc R . .
H1C H 0.1506 0.1715 0.1591 0.050 Uiso 1 1 calc R . .
C2 C 0.32900(16) 0.14147(18) 0.19752(15) 0.0253(4) Uani 1 1 d . . .
C3 C 0.39900(16) 0.09695(17) 0.13783(14) 0.0231(4) Uani 1 1 d . . .
C4 C 0.51781(16) 0.13867(19) 0.15467(16) 0.0279(4) Uani 1 1 d . . .
C5 C 0.55927(18) 0.2265(2) 0.24078(17) 0.0348(5) Uani 1 1 d . . .
H5 H 0.6384 0.2568 0.2581 0.042 Uiso 1 1 calc R . .
C6 C 0.48773(19) 0.2682(2) 0.29905(18) 0.0358(5) Uani 1 1 d . . .
H6 H 0.5180 0.3277 0.3562 0.043 Uiso 1 1 calc R . .
C7 C 0.3018(2) 0.2793(2) 0.34462(19) 0.0367(5) Uani 1 1 d . . .
H7A H 0.2232 0.3035 0.2932 0.044 Uiso 1 1 calc R . .
H7B H 0.3406 0.3548 0.3836 0.044 Uiso 1 1 calc R . .
C8 C 0.28365(19) 0.18951(19) 0.42930(17) 0.0330(5) Uani 1 1 d . . .
C9 C 0.1735(2) 0.1800(2) 0.44591(19) 0.0409(5) Uani 1 1 d . . .
H9 H 0.1088 0.2281 0.4019 0.049 Uiso 1 1 calc R . .
C10 C 0.1570(2) 0.1010(3) 0.5261(2) 0.0509(6) Uani 1 1 d . . .
H10 H 0.0809 0.0950 0.5369 0.061 Uiso 1 1 calc R . .
C11 C 0.2497(3) 0.0313(2) 0.5901(2) 0.0531(7) Uani 1 1 d . . .
H11 H 0.2380 -0.0233 0.6450 0.064 Uiso 1 1 calc R . .
C12 C 0.3597(3) 0.0407(3) 0.5744(2) 0.0529(7) Uani 1 1 d . . .
H12 H 0.4243 -0.0073 0.6189 0.063 Uiso 1 1 calc R . .
C13 C 0.3764(2) 0.1193(2) 0.49463(19) 0.0428(5) Uani 1 1 d . . .
H13 H 0.4527 0.1253 0.4844 0.051 Uiso 1 1 calc R . .
C14 C -0.16389(19) 0.1759(2) 0.10936(18) 0.0372(5) Uani 1 1 d . . .
H14 H -0.2516 0.1614 0.0888 0.045 Uiso 1 1 calc R . .
N1 N 0.37517(15) 0.22812(15) 0.27879(14) 0.0301(4) Uani 1 1 d . . .
O1 O 0.57806(12) 0.09722(15) 0.09472(12) 0.0375(4) Uani 1 1 d . . .
O2 O 0.35190(12) 0.01193(13) 0.05798(11) 0.0272(3) Uani 1 1 d . . .
Cl1 Cl -0.12753(8) 0.30579(8) 0.19704(7) 0.0725(3) Uani 1 1 d . . .
Cl2 Cl -0.12581(6) 0.20340(7) -0.01193(5) 0.05458(19) Uani 1 1 d . . .
Cl3 Cl -0.08982(6) 0.04570(7) 0.17945(7) 0.0655(2) Uani 1 1 d . . .
H2O H 0.392(2) -0.004(2) 0.024(2) 0.035(7) Uiso 1 1 d . . .

loop_
_atom_site_aniso_label
_atom_site_aniso_U_11
_atom_site_aniso_U_22
_atom_site_aniso_U_33
_atom_site_aniso_U_23
_atom_site_aniso_U_13
_atom_site_aniso_U_12
C1 0.0317(10) 0.0366(11) 0.0362(11) -0.0052(9) 0.0156(9) -0.0027(9)
C2 0.0302(9) 0.0233(9) 0.0235(9) 0.0005(8) 0.0096(8) 0.0011(8)
C3 0.0268(9) 0.0218(9) 0.0197(8) -0.0005(7) 0.0056(7) -0.0001(7)
C4 0.0269(9) 0.0294(10) 0.0265(10) -0.0036(8) 0.0071(8) -0.0012(8)
C5 0.0313(10) 0.0381(11) 0.0335(11) -0.0112(9) 0.0079(9) -0.0071(9)
C6 0.0435(12) 0.0323(11) 0.0319(11) -0.0131(9) 0.0121(9) -0.0085(9)
C7 0.0481(12) 0.0295(11) 0.0387(11) -0.0086(9) 0.0224(10) 0.0053(9)
C8 0.0412(11) 0.0318(11) 0.0296(10) -0.0103(9) 0.0160(9) 0.0011(9)
C9 0.0403(12) 0.0439(13) 0.0404(12) -0.0067(10) 0.0154(10) 0.0023(10)
C10 0.0539(15) 0.0517(15) 0.0573(16) -0.0108(13) 0.0319(13) -0.0082(12)
C11 0.0838(19) 0.0404(13) 0.0486(15) -0.0008(12) 0.0404(15) 0.0018(13)
C12 0.0698(17) 0.0516(15) 0.0429(14) 0.0054(12) 0.0257(13) 0.0194(13)
C13 0.0465(13) 0.0466(14) 0.0409(12) -0.0026(11) 0.0216(11) 0.0100(11)
C14 0.0322(10) 0.0409(12) 0.0387(12) -0.0049(10) 0.0114(9) -0.0086(9)
N1 0.0382(9) 0.0253(8) 0.0302(9) -0.0070(7) 0.0156(7) -0.0004(7)
O1 0.0282(7) 0.0488(9) 0.0381(8) -0.0196(7) 0.0139(6) -0.0071(6)
O2 0.0271(7) 0.0302(7) 0.0259(7) -0.0086(6) 0.0102(6) -0.0043(6)
Cl1 0.0807(5) 0.0701(5) 0.0698(5) -0.0356(4) 0.0274(4) -0.0240(4)
Cl2 0.0638(4) 0.0583(4) 0.0464(3) -0.0041(3) 0.0239(3) -0.0189(3)
Cl3 0.0407(3) 0.0632(4) 0.0892(5) 0.0300(4) 0.0149(3) -0.0039(3)

loop_
_atom_type_symbol
_atom_type_description
_atom_type_scat_dispersion_real
_atom_type_scat_dispersion_imag
_atom_type_scat_source
C C 0.0033 0.0016 'International Tables Vol C Tables 4.2.6.8 and 6.1.1.4'
H H 0.0000 0.0000 'International Tables Vol C Tables 4.2.6.8 and 6.1.1.4'
N N 0.0061 0.0033 'International Tables Vol C Tables 4.2.6.8 and 6.1.1.4'
O O 0.0106 0.0060 'International Tables Vol C Tables 4.2.6.8 and 6.1.1.4'
Cl Cl 0.1484 0.1585 'International Tables Vol C Tables 4.2.6.8 and 6.1.1.4'

loop_
_geom_angle_atom_site_label_1
_geom_angle_atom_site_label_2
_geom_angle_atom_site_label_3
_geom_angle
_geom_angle_site_symmetry_1
_geom_angle_site_symmetry_3
_geom_angle_publ_flag
C2 C1 H1A 109.5 . . ?
C2 C1 H1B 109.5 . . ?
H1A C1 H1B 109.5 . . ?
C2 C1 H1C 109.5 . . ?
H1A C1 H1C 109.5 . . ?
H1B C1 H1C 109.5 . . ?
C3 C2 N1 118.85(17) . . ?
C3 C2 C1 121.42(17) . . ?
N1 C2 C1 119.72(16) . . ?
O2 C3 C2 118.00(16) . . ?
O2 C3 C4 119.27(16) . . ?
C2 C3 C4 122.71(17) . . ?
O1 C4 C5 124.71(18) . . ?
O1 C4 C3 120.34(17) . . ?
C5 C4 C3 114.95(17) . . ?
C6 C5 C4 120.82(19) . . ?
C6 C5 H5 119.6 . . ?
C4 C5 H5 119.6 . . ?
N1 C6 C5 122.24(19) . . ?
N1 C6 H6 118.9 . . ?
C5 C6 H6 118.9 . . ?
N1 C7 C8 112.96(17) . . ?
N1 C7 H7A 109.0 . . ?
C8 C7 H7A 109.0 . . ?
N1 C7 H7B 109.0 . . ?
C8 C7 H7B 109.0 . . ?
H7A C7 H7B 107.8 . . ?
C13 C8 C9 118.7(2) . . ?
C13 C8 C7 121.3(2) . . ?
C9 C8 C7 119.9(2) . . ?
C10 C9 C8 120.4(2) . . ?
C10 C9 H9 119.8 . . ?
C8 C9 H9 119.8 . . ?
C11 C10 C9 120.3(2) . . ?
C11 C10 H10 119.8 . . ?
C9 C10 H10 119.8 . . ?
C10 C11 C12 119.6(2) . . ?
C10 C11 H11 120.2 . . ?
C12 C11 H11 120.2 . . ?
C13 C12 C11 120.1(2) . . ?
C13 C12 H12 119.9 . . ?
C11 C12 H12 119.9 . . ?
C12 C13 C8 120.7(2) . . ?
C12 C13 H13 119.6 . . ?
C8 C13 H13 119.6 . . ?
Cl2 C14 Cl3 110.88(13) . . ?
Cl2 C14 Cl1 109.56(12) . . ?
Cl3 C14 Cl1 109.79(13) . . ?
Cl2 C14 H14 108.9 . . ?
Cl3 C14 H14 108.9 . . ?
Cl1 C14 H14 108.9 . . ?
C6 N1 C2 120.39(16) . . ?
C6 N1 C7 119.16(17) . . ?
C2 N1 C7 120.45(17) . . ?
C3 O2 H2O 113.3(19) . . ?

loop_
_geom_bond_atom_site_label_1
_geom_bond_atom_site_label_2
_geom_bond_distance
_geom_bond_site_symmetry_2
_geom_bond_publ_flag
C1 C2 1.489(3) . ?
C1 H1A 0.9800 . ?
C1 H1B 0.9800 . ?
C1 H1C 0.9800 . ?
C2 C3 1.362(3) . ?
C2 N1 1.371(3) . ?
C3 O2 1.350(2) . ?
C3 C4 1.425(3) . ?
C4 O1 1.266(2) . ?
C4 C5 1.411(3) . ?
C5 C6 1.353(3) . ?
C5 H5 0.9500 . ?
C6 N1 1.345(3) . ?
C6 H6 0.9500 . ?
C7 N1 1.476(2) . ?
C7 C8 1.504(3) . ?
C7 H7A 0.9900 . ?
C7 H7B 0.9900 . ?
C8 C13 1.379(3) . ?
C8 C9 1.381(3) . ?
C9 C10 1.379(4) . ?
C9 H9 0.9500 . ?
C10 C11 1.369(4) . ?
C10 H10 0.9500 . ?
C11 C12 1.375(4) . ?
C11 H11 0.9500 . ?
C12 C13 1.375(3) . ?
C12 H12 0.9500 . ?
C13 H13 0.9500 . ?
C14 Cl2 1.742(2) . ?
C14 Cl3 1.747(2) . ?
C14 Cl1 1.756(2) . ?
C14 H14 1.0000 . ?
O2 H2O 0.75(2) . ?

loop_
_geom_torsion_atom_site_label_1
_geom_torsion_atom_site_label_2
_geom_torsion_atom_site_label_3
_geom_torsion_atom_site_label_4
_geom_torsion
_geom_torsion_site_symmetry_1
_geom_torsion_site_symmetry_2
_geom_torsion_site_symmetry_3
_geom_torsion_site_symmetry_4
_geom_torsion_publ_flag
N1 C2 C3 O2 -179.84(16) . . . . ?
C1 C2 C3 O2 -0.9(3) . . . . ?
N1 C2 C3 C4 -1.4(3) . . . . ?
C1 C2 C3 C4 177.57(18) . . . . ?
O2 C3 C4 O1 0.6(3) . . . . ?
C2 C3 C4 O1 -177.81(19) . . . . ?
O2 C3 C4 C5 -179.36(18) . . . . ?
C2 C3 C4 C5 2.2(3) . . . . ?
O1 C4 C5 C6 178.3(2) . . . . ?
C3 C4 C5 C6 -1.7(3) . . . . ?
C4 C5 C6 N1 0.4(4) . . . . ?
N1 C7 C8 C13 43.7(3) . . . . ?
N1 C7 C8 C9 -139.0(2) . . . . ?
C13 C8 C9 C10 -0.3(3) . . . . ?
C7 C8 C9 C10 -177.8(2) . . . . ?
C8 C9 C10 C11 0.0(4) . . . . ?
C9 C10 C11 C12 0.3(4) . . . . ?
C10 C11 C12 C13 -0.3(4) . . . . ?
C11 C12 C13 C8 0.0(4) . . . . ?
C9 C8 C13 C12 0.3(3) . . . . ?
C7 C8 C13 C12 177.7(2) . . . . ?
C5 C6 N1 C2 0.5(3) . . . . ?
C5 C6 N1 C7 -179.0(2) . . . . ?
C3 C2 N1 C6 -0.1(3) . . . . ?
C1 C2 N1 C6 -179.03(19) . . . . ?
C3 C2 N1 C7 179.51(18) . . . . ?
C1 C2 N1 C7 0.5(3) . . . . ?
C8 C7 N1 C6 -106.5(2) . . . . ?
C8 C7 N1 C2 73.9(2) . . . . ?

loop_
_cod_related_entry_id
_cod_related_entry_database
_cod_related_entry_code
1 ChemSpider 30652683
